data_7101337
loop_
_publ_author_name
'Carl Redshaw'
'Sophie H. Dale'
'Mark R.J. Elsegood'
'Damien M. Hamden'
'Sadahiko Matsuura'
'Shigekazu Matsui'
'Michael Rowan'

_publ_section_title
;
Vanadyl C and N-capped tris(phenolate) complexes:
influence of pro-catalyst geometry on catalytic activity.
;
_journal_issue 31
_journal_name_full 'Chemical Communications'
_journal_paper_doi 10.1039/b606897a
_journal_year 2006
_chemical_formula_sum 'C52 H73 N O3'
_chemical_formula_weight 760.11
_chemical_name_systematic
;
?
;
_space_group_IT_number 2
_symmetry_cell_setting triclinic
_symmetry_space_group_name_Hall '-P 1'
_symmetry_space_group_name_H-M 'P -1'
_atom_sites_solution_hydrogens geom
_atom_sites_solution_primary direct
_atom_sites_solution_secondary difmap
_audit_creation_method SHELXL-97
_cell_angle_alpha 116.865(2)
_cell_angle_beta 116.214(2)
_cell_angle_gamma 91.421(3)
_cell_formula_units_Z 2
_cell_length_a 14.452(2)
_cell_length_b 14.819(3)
_cell_length_c 14.999(3)
_cell_measurement_reflns_used 1797
_cell_measurement_temperature 150(2)
_cell_measurement_theta_max 24.50
_cell_measurement_theta_min 3.63
_cell_volume 2467.8(7)
_computing_cell_refinement 'Bruker SAINT'
_computing_data_collection 'Bruker Apex II'
_computing_data_reduction 'Bruker SAINT'
_computing_molecular_graphics 'Bruker SHELXTL'
_computing_publication_material 'Bruker SHELXTL and local programs'
_computing_structure_refinement 'Bruker SHELXTL'
_computing_structure_solution 'Bruker SHELXTL'
_diffrn_ambient_temperature 150(2)
_diffrn_measured_fraction_theta_full 0.991
_diffrn_measured_fraction_theta_max 0.991
_diffrn_measurement_device_type 'Bruker Apex II'
_diffrn_measurement_method '\w rotation with narrow frames'
_diffrn_radiation_monochromator 'silicon 111'
_diffrn_radiation_source 'Daresbury SRS station 16.2'
_diffrn_radiation_type synchrotron
_diffrn_radiation_wavelength 0.8464
_diffrn_reflns_av_R_equivalents 0.0577
_diffrn_reflns_av_sigmaI/netI 0.0931
_diffrn_reflns_limit_h_max 15
_diffrn_reflns_limit_h_min -15
_diffrn_reflns_limit_k_max 15
_diffrn_reflns_limit_k_min -15
_diffrn_reflns_limit_l_max 16
_diffrn_reflns_limit_l_min -16
_diffrn_reflns_number 12956
_diffrn_reflns_theta_full 27.00
_diffrn_reflns_theta_max 27.00
_diffrn_reflns_theta_min 3.62
_diffrn_standards_decay_% 6
_exptl_absorpt_coefficient_mu 0.062
_exptl_absorpt_correction_T_max 0.999
_exptl_absorpt_correction_T_min 0.996
_exptl_absorpt_correction_type multi-scan
_exptl_absorpt_process_details 'SADABS v2.10, Sheldrick, G.M., (2003)'
_exptl_crystal_colour yellow/green
_exptl_crystal_density_diffrn 1.023
_exptl_crystal_density_method 'not measured'
_exptl_crystal_description block
_exptl_crystal_F_000 832
_exptl_crystal_size_max 0.06
_exptl_crystal_size_mid 0.04
_exptl_crystal_size_min 0.02
_refine_diff_density_max 0.491
_refine_diff_density_min -0.441
_refine_diff_density_rms 0.047
_refine_ls_extinction_coef 0.026(4)
_refine_ls_extinction_expression Fc^*^=kFc[1+0.001xFc^2^\l^3^/sin(2\q)]^-1/4^
_refine_ls_extinction_method SHELXL
_refine_ls_goodness_of_fit_ref 1.033
_refine_ls_hydrogen_treatment constr
_refine_ls_matrix_type full
_refine_ls_number_parameters 623
_refine_ls_number_reflns 6318
_refine_ls_number_restraints 318
_refine_ls_restrained_S_all 1.192
_refine_ls_R_factor_all 0.1094
_refine_ls_R_factor_gt 0.0776
_refine_ls_shift/su_max 0.000
_refine_ls_shift/su_mean 0.000
_refine_ls_structure_factor_coef Fsqd
_refine_ls_weighting_details 'calc w=1/[\s^2^(Fo^2^)+(0.1006P)^2^+1.7153P] where P=(Fo^2^+2Fc^2^)/3'
_refine_ls_weighting_scheme calc
_refine_ls_wR_factor_gt 0.1975
_refine_ls_wR_factor_ref 0.2253
_reflns_number_gt 4298
_reflns_number_total 6318
_reflns_threshold_expression I>2\s(I)
_cod_data_source_file b606897a.txt
_cod_original_sg_symbol_H-M P-1
_cod_database_code 7101337

loop_
_symmetry_equiv_pos_as_xyz
'x, y, z'
'-x, -y, -z'

loop_
_atom_site_label
_atom_site_type_symbol
_atom_site_fract_x
_atom_site_fract_y
_atom_site_fract_z
_atom_site_U_iso_or_equiv
_atom_site_adp_type
_atom_site_occupancy
_atom_site_symmetry_multiplicity
_atom_site_calc_flag
_atom_site_refinement_flags
_atom_site_disorder_assembly
_atom_site_disorder_group
C1 C 0.0838(3) 0.6650(3) 0.4907(4) 0.0460(11) Uani 1 1 d . . .
C2 C 0.0654(4) 0.6272(4) 0.3782(4) 0.0573(13) Uani 1 1 d . A .
C3 C -0.0392(5) 0.5994(4) 0.2898(5) 0.0707(16) Uani 1 1 d . . .
H3 H -0.0535 0.5736 0.2130 0.085 Uiso 1 1 calc R . .
C4 C -0.1222(5) 0.6085(4) 0.3110(5) 0.0786(18) Uani 1 1 d . . .
H4 H -0.1933 0.5885 0.2489 0.094 Uiso 1 1 calc R . .
C5 C -0.1037(4) 0.6466(4) 0.4222(5) 0.0697(16) Uani 1 1 d . . .
H5 H -0.1622 0.6532 0.4356 0.084 Uiso 1 1 calc R . .
C6 C -0.0004(4) 0.6753(3) 0.5144(4) 0.0527(13) Uani 1 1 d . B .
C7 C 0.1586(5) 0.6185(5) 0.3546(5) 0.0834(18) Uani 1 1 d DU . .
H7 H 0.2221 0.6683 0.4331 0.100 Uiso 0.515(16) 1 calc PR A 1
H7X H 0.2208 0.6136 0.4164 0.100 Uiso 0.485(16) 1 calc PR A 2
C8 C 0.1601(17) 0.6660(12) 0.2834(14) 0.093(5) Uani 0.515(16) 1 d PDU A 1
H8A H 0.1422 0.7332 0.3101 0.140 Uiso 0.515(16) 1 calc PR A 1
H8B H 0.1071 0.6173 0.2013 0.140 Uiso 0.515(16) 1 calc PR A 1
H8C H 0.2318 0.6780 0.2932 0.140 Uiso 0.515(16) 1 calc PR A 1
C9 C 0.1887(14) 0.5199(10) 0.3219(16) 0.092(5) Uani 0.515(16) 1 d PDU A 1
H9A H 0.2504 0.5274 0.3118 0.138 Uiso 0.515(16) 1 calc PR A 1
H9B H 0.1280 0.4629 0.2490 0.138 Uiso 0.515(16) 1 calc PR A 1
H9C H 0.2079 0.5033 0.3831 0.138 Uiso 0.515(16) 1 calc PR A 1
C8X C 0.1928(19) 0.7065(15) 0.345(2) 0.143(8) Uani 0.485(16) 1 d PDU A 2
H8X1 H 0.2536 0.6983 0.3320 0.214 Uiso 0.485(16) 1 calc PR A 2
H8X2 H 0.2145 0.7732 0.4169 0.214 Uiso 0.485(16) 1 calc PR A 2
H8X3 H 0.1329 0.7067 0.2797 0.214 Uiso 0.485(16) 1 calc PR A 2
C9X C 0.1114(14) 0.5101(11) 0.2303(15) 0.111(7) Uani 0.485(16) 1 d PDU A 2
H9X1 H 0.0905 0.4505 0.2362 0.166 Uiso 0.485(16) 1 calc PR A 2
H9X2 H 0.1667 0.4999 0.2085 0.166 Uiso 0.485(16) 1 calc PR A 2
H9X3 H 0.0485 0.5144 0.1711 0.166 Uiso 0.485(16) 1 calc PR A 2
C10 C 0.0214(4) 0.7206(4) 0.6378(4) 0.0624(14) Uani 1 1 d DU . .
H10 H 0.0801 0.6936 0.6757 0.075 Uiso 0.50(3) 1 calc PR B 1
H10X H 0.0986 0.7300 0.6899 0.075 Uiso 0.50(3) 1 calc PR B 2
C11 C 0.0639(14) 0.8390(6) 0.7079(12) 0.058(4) Uani 0.50(3) 1 d PDU B 1
H11A H 0.0783 0.8649 0.7869 0.087 Uiso 0.50(3) 1 calc PR B 1
H11B H 0.0104 0.8693 0.6716 0.087 Uiso 0.50(3) 1 calc PR B 1
H11C H 0.1305 0.8599 0.7109 0.087 Uiso 0.50(3) 1 calc PR B 1
C12 C -0.071(2) 0.6876(19) 0.648(3) 0.115(9) Uani 0.50(3) 1 d PDU B 1
H12A H -0.0484 0.7200 0.7300 0.172 Uiso 0.50(3) 1 calc PR B 1
H12B H -0.0920 0.6107 0.6105 0.172 Uiso 0.50(3) 1 calc PR B 1
H12C H -0.1313 0.7105 0.6098 0.172 Uiso 0.50(3) 1 calc PR B 1
C11X C -0.001(3) 0.8286(12) 0.677(2) 0.104(7) Uani 0.50(3) 1 d PDU B 2
H11D H 0.0140 0.8602 0.7564 0.155 Uiso 0.50(3) 1 calc PR B 2
H11E H -0.0758 0.8201 0.6251 0.155 Uiso 0.50(3) 1 calc PR B 2
H11F H 0.0463 0.8745 0.6733 0.155 Uiso 0.50(3) 1 calc PR B 2
C12X C -0.0469(18) 0.6519(18) 0.646(2) 0.099(7) Uani 0.50(3) 1 d PDU B 2
H12D H -0.0289 0.6836 0.7274 0.149 Uiso 0.50(3) 1 calc PR B 2
H12E H -0.0342 0.5823 0.6197 0.149 Uiso 0.50(3) 1 calc PR B 2
H12F H -0.1228 0.6447 0.5980 0.149 Uiso 0.50(3) 1 calc PR B 2
N1 N 0.1918(3) 0.6984(3) 0.5850(3) 0.0445(9) Uani 1 1 d . . .
C13 C 0.2313(3) 0.6317(3) 0.6115(4) 0.0444(11) Uani 1 1 d . . .
H13 H 0.1871 0.5617 0.5693 0.053 Uiso 1 1 calc R . .
C14 C 0.3407(3) 0.6587(3) 0.7031(4) 0.0387(10) Uani 1 1 d . . .
C15 C 0.4072(3) 0.7622(3) 0.7731(4) 0.0372(10) Uani 1 1 d . . .
O1 O 0.3702(2) 0.8419(2) 0.7611(2) 0.0415(8) Uani 1 1 d . . .
H1 H 0.3091 0.8167 0.7013 0.062 Uiso 1 1 calc R . .
C16 C 0.5136(3) 0.7867(3) 0.8598(3) 0.0360(10) Uani 1 1 d . . .
C17 C 0.5498(3) 0.7046(3) 0.8728(4) 0.0390(10) Uani 1 1 d . . .
H17 H 0.6222 0.7205 0.9304 0.047 Uiso 1 1 calc R . .
C18 C 0.4854(3) 0.5999(3) 0.8059(4) 0.0397(11) Uani 1 1 d . . .
C19 C 0.3809(3) 0.5801(3) 0.7216(4) 0.0441(11) Uani 1 1 d . . .
H19 H 0.3347 0.5103 0.6746 0.053 Uiso 1 1 calc R . .
C20 C 0.5332(3) 0.5167(3) 0.8283(4) 0.0449(11) Uani 1 1 d . . .
C21 C 0.6152(4) 0.4956(4) 0.7876(5) 0.0689(15) Uani 1 1 d . . .
H21A H 0.5789 0.4690 0.7041 0.103 Uiso 1 1 calc R . .
H21B H 0.6474 0.4431 0.8030 0.103 Uiso 1 1 calc R . .
H21C H 0.6716 0.5612 0.8296 0.103 Uiso 1 1 calc R . .
C22 C 0.5916(4) 0.5570(4) 0.9596(4) 0.0650(15) Uani 1 1 d . . .
H22A H 0.6522 0.6190 1.0013 0.097 Uiso 1 1 calc R . .
H22B H 0.6181 0.5014 0.9728 0.097 Uiso 1 1 calc R . .
H22C H 0.5414 0.5760 0.9880 0.097 Uiso 1 1 calc R . .
C23 C 0.4474(4) 0.4136(4) 0.7657(5) 0.0651(15) Uani 1 1 d . . .
H23A H 0.3935 0.4274 0.7892 0.098 Uiso 1 1 calc R . .
H23B H 0.4810 0.3639 0.7860 0.098 Uiso 1 1 calc R . .
H23C H 0.4128 0.3833 0.6817 0.098 Uiso 1 1 calc R . .
C24 C 0.5847(3) 0.9007(3) 0.9418(3) 0.0333(10) Uani 1 1 d . . .
H24 H 0.5430 0.9421 0.9755 0.040 Uiso 1 1 calc R . .
C25 C 0.6081(3) 0.9517(3) 0.8825(3) 0.0345(10) Uani 1 1 d . . .
C26 C 0.6480(3) 1.0613(3) 0.9415(3) 0.0337(10) Uani 1 1 d . . .
O2 O 0.6660(2) 1.1228(2) 1.0524(2) 0.0446(8) Uani 1 1 d . . .
H2 H 0.6717 1.0857 1.0825 0.067 Uiso 1 1 calc R . .
C27 C 0.6680(3) 1.1123(3) 0.8905(4) 0.0396(10) Uani 1 1 d . . .
C28 C 0.6504(3) 1.0478(4) 0.7789(4) 0.0465(12) Uani 1 1 d . . .
H28 H 0.6639 1.0805 0.7425 0.056 Uiso 1 1 calc R . .
C29 C 0.6141(3) 0.9385(4) 0.7179(4) 0.0472(12) Uani 1 1 d . . .
C30 C 0.5928(3) 0.8927(3) 0.7717(4) 0.0418(11) Uani 1 1 d . . .
H30 H 0.5668 0.8181 0.7314 0.050 Uiso 1 1 calc R . .
C31 C 0.7081(4) 1.2335(3) 0.9549(4) 0.0510(12) Uani 1 1 d . . .
C32 C 0.6273(4) 1.2839(4) 0.9872(5) 0.0662(15) Uani 1 1 d . . .
H32A H 0.5581 1.2604 0.9163 0.099 Uiso 1 1 calc R . .
H32B H 0.6546 1.3608 1.0293 0.099 Uiso 1 1 calc R . .
H32C H 0.6178 1.2626 1.0363 0.099 Uiso 1 1 calc R . .
C33 C 0.8182(4) 1.2738(4) 1.0650(5) 0.0650(14) Uani 1 1 d . . .
H33A H 0.8120 1.2534 1.1163 0.098 Uiso 1 1 calc R . .
H33B H 0.8433 1.3507 1.1052 0.098 Uiso 1 1 calc R . .
H33C H 0.8697 1.2429 1.0437 0.098 Uiso 1 1 calc R . .
C34 C 0.7211(5) 1.2712(4) 0.8792(5) 0.0756(17) Uani 1 1 d . . .
H34A H 0.7745 1.2431 0.8598 0.113 Uiso 1 1 calc R . .
H34B H 0.7450 1.3484 0.9223 0.113 Uiso 1 1 calc R . .
H34C H 0.6520 1.2462 0.8077 0.113 Uiso 1 1 calc R . .
C35 C 0.5979(4) 0.8685(5) 0.5971(4) 0.0716(16) Uani 1 1 d . . .
C36 C 0.6269(7) 0.9346(7) 0.5523(6) 0.135(3) Uani 1 1 d . . .
H36A H 0.5848 0.9857 0.5541 0.202 Uiso 1 1 calc R . .
H36B H 0.6105 0.8878 0.4725 0.202 Uiso 1 1 calc R . .
H36C H 0.7037 0.9722 0.6020 0.202 Uiso 1 1 calc R . .
C37 C 0.4819(5) 0.8052(5) 0.5120(5) 0.097(2) Uani 1 1 d . . .
H37A H 0.4618 0.7597 0.5355 0.146 Uiso 1 1 calc R . .
H37B H 0.4720 0.7617 0.4344 0.146 Uiso 1 1 calc R . .
H37C H 0.4364 0.8531 0.5106 0.146 Uiso 1 1 calc R . .
C38 C 0.6730(7) 0.7992(7) 0.6018(6) 0.140(4) Uani 1 1 d . . .
H38A H 0.7472 0.8434 0.6590 0.210 Uiso 1 1 calc R . .
H38B H 0.6658 0.7576 0.5253 0.210 Uiso 1 1 calc R . .
H38C H 0.6545 0.7517 0.6241 0.210 Uiso 1 1 calc R . .
C39 C 0.6860(3) 0.9099(3) 1.0440(3) 0.0326(10) Uani 1 1 d . C .
C40 C 0.7763(3) 0.8910(3) 1.0360(4) 0.0409(11) Uani 1 1 d . . .
H40 H 0.7786 0.8822 0.9703 0.049 Uiso 0.517(8) 1 calc PR C 1
O3X O 0.7825(5) 0.8558(5) 0.9403(5) 0.049(2) Uani 0.483(8) 1 d P C 2
H3X H 0.7383 0.8739 0.8967 0.073 Uiso 0.483(8) 1 calc PR C 2
C41 C 0.8640(3) 0.8848(3) 1.1221(4) 0.0496(12) Uani 1 1 d . C .
C42 C 0.8556(4) 0.9002(4) 1.2166(5) 0.0642(15) Uani 1 1 d . . .
H42 H 0.9144 0.8967 1.2765 0.077 Uiso 1 1 calc R C .
C43 C 0.7687(4) 0.9203(4) 1.2300(4) 0.0576(14) Uani 1 1 d . C .
C44 C 0.6843(3) 0.9253(3) 1.1421(4) 0.0414(11) Uani 1 1 d . . .
H44X H 0.6232 0.9397 1.1486 0.050 Uiso 0.483(8) 1 calc PR C 2
O3 O 0.5982(5) 0.9292(4) 1.1533(5) 0.048(2) Uani 0.517(8) 1 d P C 1
H3A H 0.5867 0.9881 1.1669 0.072 Uiso 0.517(8) 1 calc PR C 1
C45 C 0.9604(4) 0.8557(4) 1.1104(5) 0.0831(18) Uani 1 1 d DU . .
C46 C 1.0116(10) 0.9291(7) 1.0920(14) 0.111(4) Uani 0.700(16) 1 d PDU C 1
H46A H 1.0279 1.0019 1.1529 0.167 Uiso 0.700(16) 1 calc PR C 1
H46B H 0.9623 0.9197 1.0160 0.167 Uiso 0.700(16) 1 calc PR C 1
H46C H 1.0782 0.9140 1.0951 0.167 Uiso 0.700(16) 1 calc PR C 1
C47 C 0.931(2) 0.7393(7) 1.0238(13) 0.078(4) Uani 0.700(16) 1 d PDU C 1
H47A H 0.8975 0.6982 1.0430 0.116 Uiso 0.700(16) 1 calc PR C 1
H47B H 0.9964 0.7197 1.0268 0.116 Uiso 0.700(16) 1 calc PR C 1
H47C H 0.8810 0.7246 0.9456 0.116 Uiso 0.700(16) 1 calc PR C 1
C48 C 1.0495(8) 0.8747(11) 1.2342(7) 0.119(5) Uani 0.700(16) 1 d PDU C 1
H48A H 1.0741 0.9499 1.2927 0.179 Uiso 0.700(16) 1 calc PR C 1
H48B H 1.1106 0.8509 1.2291 0.179 Uiso 0.700(16) 1 calc PR C 1
H48C H 1.0182 0.8348 1.2563 0.179 Uiso 0.700(16) 1 calc PR C 1
C46X C 0.951(2) 0.869(3) 1.002(2) 0.110(7) Uani 0.300(16) 1 d PDU C 2
H46D H 0.9592 0.9436 1.0250 0.165 Uiso 0.300(16) 1 calc PR C 2
H46E H 0.8804 0.8265 0.9329 0.165 Uiso 0.300(16) 1 calc PR C 2
H46F H 1.0074 0.8460 0.9863 0.165 Uiso 0.300(16) 1 calc PR C 2
C47X C 0.939(5) 0.7382(12) 1.055(3) 0.065(8) Uani 0.300(16) 1 d PDU C 2
H47D H 1.0002 0.7177 1.0466 0.098 Uiso 0.300(16) 1 calc PR C 2
H47E H 0.8739 0.7036 0.9785 0.098 Uiso 0.300(16) 1 calc PR C 2
H47F H 0.9300 0.7165 1.1041 0.098 Uiso 0.300(16) 1 calc PR C 2
C48X C 1.0765(13) 0.918(2) 1.203(2) 0.116(8) Uani 0.300(16) 1 d PDU C 2
H48D H 1.0826 0.9931 1.2395 0.173 Uiso 0.300(16) 1 calc PR C 2
H48E H 1.1217 0.9019 1.1682 0.173 Uiso 0.300(16) 1 calc PR C 2
H48F H 1.1003 0.8977 1.2623 0.173 Uiso 0.300(16) 1 calc PR C 2
C49 C 0.7655(5) 0.9393(6) 1.3379(5) 0.099(2) Uani 1 1 d DU . .
C50 C 0.8730(10) 0.9062(11) 1.4071(11) 0.110(4) Uani 0.533(9) 1 d PDU C 1
H50A H 0.8752 0.8392 1.3514 0.166 Uiso 0.533(9) 1 calc PR C 1
H50B H 0.8684 0.8989 1.4668 0.166 Uiso 0.533(9) 1 calc PR C 1
H50C H 0.9385 0.9612 1.4435 0.166 Uiso 0.533(9) 1 calc PR C 1
C51 C 0.7691(14) 1.0384(10) 1.4179(13) 0.107(5) Uani 0.533(9) 1 d PDU C 1
H51A H 0.7651 1.0347 1.4798 0.160 Uiso 0.533(9) 1 calc PR C 1
H51B H 0.7083 1.0606 1.3788 0.160 Uiso 0.533(9) 1 calc PR C 1
H51C H 0.8365 1.0893 1.4513 0.160 Uiso 0.533(9) 1 calc PR C 1
C52 C 0.6902(9) 0.8298(7) 1.2951(9) 0.074(3) Uani 0.533(9) 1 d PDU C 1
H52A H 0.6948 0.7720 1.2320 0.111 Uiso 0.533(9) 1 calc PR C 1
H52B H 0.6156 0.8329 1.2674 0.111 Uiso 0.533(9) 1 calc PR C 1
H52C H 0.7143 0.8177 1.3599 0.111 Uiso 0.533(9) 1 calc PR C 1
C50X C 0.7821(10) 0.8637(9) 1.3723(11) 0.072(3) Uani 0.467(9) 1 d PDU C 2
H50D H 0.7356 0.7938 1.3055 0.108 Uiso 0.467(9) 1 calc PR C 2
H50E H 0.7649 0.8820 1.4335 0.108 Uiso 0.467(9) 1 calc PR C 2
H50F H 0.8574 0.8629 1.4016 0.108 Uiso 0.467(9) 1 calc PR C 2
C51X C 0.8376(12) 1.0527(8) 1.4370(11) 0.087(4) Uani 0.467(9) 1 d PDU C 2
H51D H 0.8253 1.1001 1.4064 0.131 Uiso 0.467(9) 1 calc PR C 2
H51E H 0.9133 1.0529 1.4686 0.131 Uiso 0.467(9) 1 calc PR C 2
H51F H 0.8199 1.0767 1.4985 0.131 Uiso 0.467(9) 1 calc PR C 2
C52X C 0.6517(10) 0.9675(11) 1.3296(11) 0.087(4) Uani 0.467(9) 1 d PDU C 2
H52D H 0.5912 0.9037 1.2706 0.131 Uiso 0.467(9) 1 calc PR C 2
H52E H 0.6402 1.0215 1.3083 0.131 Uiso 0.467(9) 1 calc PR C 2
H52F H 0.6570 0.9938 1.4050 0.131 Uiso 0.467(9) 1 calc PR C 2

loop_
_atom_site_aniso_label
_atom_site_aniso_U_11
_atom_site_aniso_U_22
_atom_site_aniso_U_33
_atom_site_aniso_U_23
_atom_site_aniso_U_13
_atom_site_aniso_U_12
C1 0.039(3) 0.041(3) 0.048(3) 0.021(2) 0.016(2) 0.013(2)
C2 0.058(3) 0.055(3) 0.055(3) 0.030(3) 0.024(3) 0.022(3)
C3 0.070(4) 0.069(4) 0.051(3) 0.027(3) 0.018(3) 0.027(3)
C4 0.052(4) 0.070(4) 0.065(4) 0.020(3) 0.009(3) 0.015(3)
C5 0.040(3) 0.062(3) 0.072(4) 0.017(3) 0.020(3) 0.007(3)
C6 0.041(3) 0.039(3) 0.058(3) 0.014(2) 0.022(3) 0.006(2)
C7 0.080(4) 0.132(5) 0.067(4) 0.063(4) 0.045(3) 0.055(4)
C8 0.125(14) 0.076(10) 0.090(11) 0.051(9) 0.056(10) 0.014(9)
C9 0.096(11) 0.118(9) 0.136(13) 0.095(10) 0.083(10) 0.059(8)
C8X 0.111(15) 0.089(10) 0.19(2) 0.023(12) 0.107(16) -0.018(10)
C9X 0.108(12) 0.090(8) 0.134(13) 0.026(8) 0.095(11) 0.022(8)
C10 0.044(3) 0.056(3) 0.060(3) 0.010(3) 0.026(2) 0.005(2)
C11 0.050(8) 0.042(5) 0.054(7) 0.013(5) 0.019(7) 0.003(5)
C12 0.105(13) 0.080(13) 0.116(14) 0.003(11) 0.075(12) -0.030(10)
C11X 0.145(18) 0.048(7) 0.099(13) 0.006(8) 0.083(14) -0.001(9)
C12X 0.114(14) 0.083(12) 0.056(10) 0.032(10) 0.016(9) -0.023(10)
N1 0.040(2) 0.045(2) 0.048(2) 0.0246(19) 0.0209(19) 0.0151(18)
C13 0.043(3) 0.039(3) 0.049(3) 0.021(2) 0.022(2) 0.011(2)
C14 0.036(2) 0.038(2) 0.044(3) 0.021(2) 0.021(2) 0.014(2)
C15 0.039(3) 0.036(2) 0.046(3) 0.025(2) 0.024(2) 0.016(2)
O1 0.0373(17) 0.0374(17) 0.0513(19) 0.0256(15) 0.0207(14) 0.0138(13)
C16 0.036(2) 0.033(2) 0.044(2) 0.021(2) 0.023(2) 0.0132(19)
C17 0.035(2) 0.036(3) 0.047(3) 0.021(2) 0.022(2) 0.012(2)
C18 0.041(3) 0.033(2) 0.045(3) 0.018(2) 0.023(2) 0.010(2)
C19 0.042(3) 0.032(2) 0.050(3) 0.016(2) 0.022(2) 0.009(2)
C20 0.044(3) 0.031(2) 0.060(3) 0.024(2) 0.027(2) 0.016(2)
C21 0.075(4) 0.057(3) 0.102(4) 0.048(3) 0.058(3) 0.037(3)
C22 0.080(4) 0.048(3) 0.067(3) 0.038(3) 0.029(3) 0.026(3)
C23 0.060(3) 0.039(3) 0.086(4) 0.037(3) 0.025(3) 0.015(2)
C24 0.036(2) 0.030(2) 0.042(2) 0.022(2) 0.024(2) 0.0140(18)
C25 0.033(2) 0.034(2) 0.039(2) 0.018(2) 0.021(2) 0.0130(19)
C26 0.040(2) 0.034(2) 0.033(2) 0.018(2) 0.022(2) 0.0167(19)
O2 0.067(2) 0.0312(16) 0.0446(18) 0.0189(14) 0.0358(16) 0.0171(15)
C27 0.044(3) 0.041(3) 0.046(3) 0.027(2) 0.026(2) 0.017(2)
C28 0.043(3) 0.064(3) 0.051(3) 0.039(3) 0.028(2) 0.018(2)
C29 0.040(3) 0.059(3) 0.038(3) 0.019(2) 0.022(2) 0.010(2)
C30 0.040(3) 0.037(2) 0.039(3) 0.010(2) 0.022(2) 0.010(2)
C31 0.059(3) 0.043(3) 0.071(3) 0.037(3) 0.040(3) 0.019(2)
C32 0.086(4) 0.047(3) 0.100(4) 0.047(3) 0.063(4) 0.035(3)
C33 0.066(4) 0.044(3) 0.076(4) 0.026(3) 0.035(3) 0.005(3)
C34 0.105(5) 0.063(3) 0.108(5) 0.062(4) 0.072(4) 0.036(3)
C35 0.063(4) 0.093(4) 0.041(3) 0.017(3) 0.031(3) 0.007(3)
C36 0.137(7) 0.185(8) 0.060(4) 0.038(5) 0.061(4) -0.014(6)
C37 0.086(5) 0.109(5) 0.047(3) 0.008(3) 0.031(3) 0.001(4)
C38 0.140(7) 0.183(8) 0.068(4) 0.027(5) 0.067(5) 0.101(6)
C39 0.034(2) 0.027(2) 0.039(2) 0.0169(19) 0.020(2) 0.0087(18)
C40 0.041(3) 0.036(2) 0.043(3) 0.017(2) 0.023(2) 0.010(2)
O3X 0.049(4) 0.060(4) 0.040(4) 0.024(3) 0.027(3) 0.024(3)
C41 0.032(3) 0.039(3) 0.065(3) 0.026(2) 0.016(2) 0.009(2)
C42 0.043(3) 0.066(3) 0.071(4) 0.051(3) 0.004(3) 0.000(3)
C43 0.055(3) 0.059(3) 0.044(3) 0.029(3) 0.013(3) -0.011(3)
C44 0.042(3) 0.036(2) 0.044(3) 0.016(2) 0.025(2) 0.004(2)
O3 0.050(4) 0.045(4) 0.058(4) 0.022(3) 0.039(3) 0.014(3)
C45 0.044(3) 0.062(3) 0.119(5) 0.034(3) 0.037(3) 0.024(3)
C46 0.064(7) 0.069(6) 0.182(12) 0.025(7) 0.091(8) 0.005(5)
C47 0.075(9) 0.072(5) 0.086(9) 0.027(5) 0.055(9) 0.027(5)
C48 0.036(5) 0.131(10) 0.109(7) 0.018(6) 0.019(5) 0.042(6)
C46X 0.056(13) 0.127(19) 0.205(16) 0.108(16) 0.085(13) 0.052(12)
C47X 0.067(14) 0.062(8) 0.051(14) 0.011(8) 0.036(14) 0.016(10)
C48X 0.045(10) 0.093(13) 0.176(16) 0.051(13) 0.052(10) -0.013(9)
C49 0.078(4) 0.151(5) 0.062(4) 0.068(4) 0.022(3) -0.015(4)
C50 0.128(9) 0.128(11) 0.084(8) 0.080(8) 0.035(7) 0.012(8)
C51 0.127(13) 0.135(8) 0.080(9) 0.057(7) 0.067(10) 0.030(9)
C52 0.104(8) 0.088(7) 0.071(7) 0.056(6) 0.059(7) 0.031(6)
C50X 0.042(7) 0.095(8) 0.079(8) 0.049(7) 0.027(7) 0.011(6)
C51X 0.147(11) 0.103(7) 0.063(8) 0.055(6) 0.076(9) 0.075(7)
C52X 0.136(9) 0.113(10) 0.073(8) 0.064(8) 0.079(8) 0.070(8)

loop_
_atom_type_symbol
_atom_type_description
_atom_type_scat_dispersion_real
_atom_type_scat_dispersion_imag
_atom_type_scat_source
C C 0.0033 0.0016 'International Tables Vol C Tables 4.2.6.8 and 6.1.1.4'
H H 0.0000 0.0000 'International Tables Vol C Tables 4.2.6.8 and 6.1.1.4'
N N 0.0061 0.0033 'International Tables Vol C Tables 4.2.6.8 and 6.1.1.4'
O O 0.0106 0.0060 'International Tables Vol C Tables 4.2.6.8 and 6.1.1.4'

loop_
_geom_angle_atom_site_label_1
_geom_angle_atom_site_label_2
_geom_angle_atom_site_label_3
_geom_angle
C2 C1 C6 121.7(4)
C2 C1 N1 119.4(4)
C6 C1 N1 118.9(4)
C3 C2 C1 118.0(5)
C3 C2 C7 121.1(5)
C1 C2 C7 120.9(4)
C4 C3 C2 121.2(5)
C3 C4 C5 120.7(5)
C4 C5 C6 120.8(5)
C5 C6 C1 117.7(5)
C5 C6 C10 121.2(4)
C1 C6 C10 121.1(4)
C9 C7 C8 112.1(9)
C9 C7 C2 119.3(7)
C8X C7 C2 112.7(10)
C8 C7 C2 114.8(9)
C8X C7 C9X 108.6(11)
C2 C7 C9X 104.8(7)
C12 C10 C11 109.7(9)
C12X C10 C6 112.6(10)
C12 C10 C6 115.7(12)
C11 C10 C6 111.9(7)
C12X C10 C11X 109.6(10)
C6 C10 C11X 107.6(9)
C13 N1 C1 119.5(4)
N1 C13 C14 122.7(4)
C19 C14 C15 119.3(4)
C19 C14 C13 119.6(4)
C15 C14 C13 121.1(4)
O1 C15 C14 121.3(4)
O1 C15 C16 118.3(3)
C14 C15 C16 120.5(4)
C17 C16 C15 117.7(4)
C17 C16 C24 121.4(4)
C15 C16 C24 120.8(3)
C16 C17 C18 123.9(4)
C19 C18 C17 116.1(4)
C19 C18 C20 124.5(4)
C17 C18 C20 119.4(4)
C18 C19 C14 122.6(4)
C18 C20 C23 112.2(4)
C18 C20 C21 108.8(4)
C23 C20 C21 109.4(4)
C18 C20 C22 110.0(3)
C23 C20 C22 107.7(4)
C21 C20 C22 108.7(4)
C39 C24 C25 113.1(3)
C39 C24 C16 110.5(3)
C25 C24 C16 114.6(3)
C30 C25 C26 118.2(4)
C30 C25 C24 122.2(4)
C26 C25 C24 119.5(3)
O2 C26 C27 117.8(3)
O2 C26 C25 120.2(3)
C27 C26 C25 122.0(4)
C28 C27 C26 116.4(4)
C28 C27 C31 122.1(4)
C26 C27 C31 121.5(4)
C29 C28 C27 123.8(4)
C30 C29 C28 117.1(4)
C30 C29 C35 119.5(4)
C28 C29 C35 123.4(4)
C29 C30 C25 122.4(4)
C33 C31 C32 109.9(4)
C33 C31 C27 109.9(4)
C32 C31 C27 110.4(4)
C33 C31 C34 107.5(4)
C32 C31 C34 107.1(4)
C27 C31 C34 111.9(4)
C37 C35 C38 112.2(6)
C37 C35 C29 110.1(4)
C38 C35 C29 109.6(5)
C37 C35 C36 107.3(5)
C38 C35 C36 106.0(6)
C29 C35 C36 111.7(5)
C40 C39 C44 118.7(4)
C40 C39 C24 121.0(4)
C44 C39 C24 119.8(3)
O3X C40 C39 125.5(5)
O3X C40 C41 111.3(4)
C39 C40 C41 121.7(4)
C42 C41 C40 115.9(4)
C42 C41 C45 121.6(5)
C40 C41 C45 122.4(5)
C43 C42 C41 125.0(4)
C42 C43 C44 116.5(4)
C42 C43 C49 122.5(5)
C44 C43 C49 121.0(5)
O3 C44 C43 112.4(5)
O3 C44 C39 124.7(5)
C43 C44 C39 122.1(4)
C46 C45 C47 116.1(10)
C47X C45 C48X 114(2)
C46 C45 C41 111.6(5)
C47X C45 C41 108(3)
C47 C45 C41 110.6(11)
C48X C45 C41 124.1(12)
C46 C45 C48 105.1(7)
C47 C45 C48 106.3(9)
C41 C45 C48 106.3(6)
C47X C45 C46X 100.1(16)
C48X C45 C46X 100.9(12)
C41 C45 C46X 105.5(8)
C51 C49 C43 121.4(8)
C50X C49 C43 120.3(8)
C50X C49 C51X 113.6(9)
C43 C49 C51X 106.9(7)
C51 C49 C52 124.5(9)
C43 C49 C52 103.9(5)
C50X C49 C52X 108.4(7)
C43 C49 C52X 110.2(6)
C51X C49 C52X 94.2(8)
C51 C49 C50 107.9(9)
C43 C49 C50 103.3(6)
C52 C49 C50 89.0(7)

loop_
_geom_bond_atom_site_label_1
_geom_bond_atom_site_label_2
_geom_bond_distance
C1 C2 1.405(6)
C1 C6 1.405(6)
C1 N1 1.435(5)
C2 C3 1.386(7)
C2 C7 1.531(7)
C3 C4 1.365(8)
C4 C5 1.385(8)
C5 C6 1.391(7)
C6 C10 1.525(7)
C7 C9 1.462(8)
C7 C8X 1.472(14)
C7 C8 1.528(9)
C7 C9X 1.624(12)
C10 C12X 1.486(10)
C10 C12 1.496(10)
C10 C11 1.507(9)
C10 C11X 1.532(10)
N1 C13 1.282(5)
C13 C14 1.449(6)
C14 C19 1.399(6)
C14 C15 1.400(6)
C15 O1 1.361(5)
C15 C16 1.401(6)
C16 C17 1.395(5)
C16 C24 1.531(5)
C17 C18 1.406(6)
C18 C19 1.386(6)
C18 C20 1.525(6)
C20 C23 1.527(6)
C20 C21 1.537(6)
C20 C22 1.546(7)
C24 C39 1.526(5)
C24 C25 1.529(5)
C25 C30 1.389(5)
C25 C26 1.399(5)
C26 O2 1.378(4)
C26 C27 1.396(6)
C27 C28 1.395(6)
C27 C31 1.542(6)
C28 C29 1.390(6)
C29 C30 1.381(6)
C29 C35 1.527(6)
C31 C33 1.535(7)
C31 C32 1.540(6)
C31 C34 1.547(7)
C35 C37 1.507(8)
C35 C38 1.513(9)
C35 C36 1.553(9)
C39 C40 1.387(6)
C39 C44 1.395(6)
C40 O3X 1.333(7)
C40 C41 1.397(6)
C41 C42 1.391(7)
C41 C45 1.528(7)
C42 C43 1.377(7)
C43 C44 1.380(6)
C43 C49 1.535(7)
C44 O3 1.327(6)
C45 C46 1.489(9)
C45 C47X 1.503(17)
C45 C47 1.515(9)
C45 C48X 1.517(14)
C45 C48 1.608(9)
C45 C46X 1.667(15)
C49 C51 1.395(10)
C49 C50X 1.416(9)
C49 C51X 1.551(11)
C49 C52 1.607(9)
C49 C52X 1.671(10)
C49 C50 1.675(10)

loop_
_geom_hbond_atom_site_label_D
_geom_hbond_atom_site_label_H
_geom_hbond_atom_site_label_A
_geom_hbond_distance_DH
_geom_hbond_distance_HA
_geom_hbond_distance_DA
_geom_hbond_angle_DHA
_geom_hbond_site_symmetry_A
O1 H1 N1 0.84 1.86 2.604(4) 146.5 .
O3 H3A O1 0.84 2.18 2.971(6) 156.0 2_677

loop_
_geom_torsion_atom_site_label_1
_geom_torsion_atom_site_label_2
_geom_torsion_atom_site_label_3
_geom_torsion_atom_site_label_4
_geom_torsion
C6 C1 C2 C3 -0.3(7)
N1 C1 C2 C3 -177.5(4)
C6 C1 C2 C7 178.8(5)
N1 C1 C2 C7 1.6(7)
C1 C2 C3 C4 0.0(8)
C7 C2 C3 C4 -179.1(5)
C2 C3 C4 C5 0.4(9)
C3 C4 C5 C6 -0.7(9)
C4 C5 C6 C1 0.5(8)
C4 C5 C6 C10 178.1(5)
C2 C1 C6 C5 0.0(7)
N1 C1 C6 C5 177.3(4)
C2 C1 C6 C10 -177.6(4)
N1 C1 C6 C10 -0.3(6)
C3 C2 C7 C9 -89.4(10)
C1 C2 C7 C9 91.5(10)
C3 C2 C7 C8X 78.7(13)
C1 C2 C7 C8X -100.4(13)
C3 C2 C7 C8 47.9(10)
C1 C2 C7 C8 -131.2(9)
C3 C2 C7 C9X -39.3(11)
C1 C2 C7 C9X 141.6(10)
C5 C6 C10 C12X 53.9(14)
C1 C6 C10 C12X -128.6(13)
C5 C6 C10 C12 27.1(16)
C1 C6 C10 C12 -155.3(15)
C5 C6 C10 C11 -99.5(9)
C1 C6 C10 C11 78.1(9)
C5 C6 C10 C11X -67.0(14)
C1 C6 C10 C11X 110.5(14)
C2 C1 N1 C13 -90.4(5)
C6 C1 N1 C13 92.3(5)
C1 N1 C13 C14 178.0(4)
N1 C13 C14 C19 -175.4(4)
N1 C13 C14 C15 4.3(6)
C19 C14 C15 O1 -177.4(4)
C13 C14 C15 O1 2.9(6)
C19 C14 C15 C16 1.0(6)
C13 C14 C15 C16 -178.6(4)
O1 C15 C16 C17 178.6(3)
C14 C15 C16 C17 0.1(6)
O1 C15 C16 C24 2.4(6)
C14 C15 C16 C24 -176.1(4)
C15 C16 C17 C18 -1.2(6)
C24 C16 C17 C18 175.0(4)
C16 C17 C18 C19 1.1(6)
C16 C17 C18 C20 -179.5(4)
C17 C18 C19 C14 0.1(6)
C20 C18 C19 C14 -179.3(4)
C15 C14 C19 C18 -1.2(6)
C13 C14 C19 C18 178.5(4)
C19 C18 C20 C23 -12.0(6)
C17 C18 C20 C23 168.6(4)
C19 C18 C20 C21 109.2(5)
C17 C18 C20 C21 -70.2(5)
C19 C18 C20 C22 -131.9(5)
C17 C18 C20 C22 48.8(5)
C17 C16 C24 C39 -9.1(5)
C15 C16 C24 C39 167.0(3)
C17 C16 C24 C25 120.2(4)
C15 C16 C24 C25 -63.8(5)
C39 C24 C25 C30 110.6(4)
C16 C24 C25 C30 -17.3(5)
C39 C24 C25 C26 -68.3(5)
C16 C24 C25 C26 163.8(3)
C30 C25 C26 O2 -178.9(3)
C24 C25 C26 O2 0.0(5)
C30 C25 C26 C27 2.9(6)
C24 C25 C26 C27 -178.2(4)
O2 C26 C27 C28 179.1(3)
C25 C26 C27 C28 -2.6(6)
O2 C26 C27 C31 -0.5(6)
C25 C26 C27 C31 177.8(4)
C26 C27 C28 C29 0.5(6)
C31 C27 C28 C29 -179.9(4)
C27 C28 C29 C30 1.3(6)
C27 C28 C29 C35 -178.3(4)
C28 C29 C30 C25 -1.0(6)
C35 C29 C30 C25 178.6(4)
C26 C25 C30 C29 -1.0(6)
C24 C25 C30 C29 -179.9(4)
C28 C27 C31 C33 -117.3(5)
C26 C27 C31 C33 62.3(5)
C28 C27 C31 C32 121.3(5)
C26 C27 C31 C32 -59.1(6)
C28 C27 C31 C34 2.1(6)
C26 C27 C31 C34 -178.3(4)
C30 C29 C35 C37 61.4(7)
C28 C29 C35 C37 -119.0(6)
C30 C29 C35 C38 -62.4(7)
C28 C29 C35 C38 117.2(6)
C30 C29 C35 C36 -179.6(5)
C28 C29 C35 C36 0.0(7)
C25 C24 C39 C40 -44.0(5)
C16 C24 C39 C40 86.1(4)
C25 C24 C39 C44 143.6(4)
C16 C24 C39 C44 -86.4(4)
C44 C39 C40 O3X 166.8(5)
C24 C39 C40 O3X -5.8(7)
C44 C39 C40 C41 1.5(6)
C24 C39 C40 C41 -171.0(4)
O3X C40 C41 C42 -168.1(5)
C39 C40 C41 C42 -1.0(6)
O3X C40 C41 C45 8.0(6)
C39 C40 C41 C45 175.1(4)
C40 C41 C42 C43 0.3(7)
C45 C41 C42 C43 -175.9(5)
C41 C42 C43 C44 -0.1(7)
C41 C42 C43 C49 -178.5(5)
C42 C43 C44 O3 170.6(5)
C49 C43 C44 O3 -10.9(7)
C42 C43 C44 C39 0.6(7)
C49 C43 C44 C39 179.1(4)
C40 C39 C44 O3 -170.1(5)
C24 C39 C44 O3 2.5(6)
C40 C39 C44 C43 -1.3(6)
C24 C39 C44 C43 171.3(4)
C42 C41 C45 C46 -126.6(8)
C40 C41 C45 C46 57.5(8)
C42 C41 C45 C47X 85.0(16)
C40 C41 C45 C47X -90.9(16)
C42 C41 C45 C47 102.5(9)
C40 C41 C45 C47 -73.4(9)
C42 C41 C45 C48X -53.4(16)
C40 C41 C45 C48X 130.7(16)
C42 C41 C45 C48 -12.5(8)
C40 C41 C45 C48 171.5(7)
C42 C41 C45 C46X -168.6(13)
C40 C41 C45 C46X 15.5(14)
C42 C43 C49 C51 110.6(11)
C44 C43 C49 C51 -67.8(11)
C42 C43 C49 C50X -55.6(9)
C44 C43 C49 C50X 126.0(8)
C42 C43 C49 C51X 75.9(9)
C44 C43 C49 C51X -102.5(8)
C42 C43 C49 C52 -102.8(7)
C44 C43 C49 C52 78.9(7)
C42 C43 C49 C52X 177.0(7)
C44 C43 C49 C52X -1.3(9)
C42 C43 C49 C50 -10.4(8)
C44 C43 C49 C50 171.2(6)
